data_7053682
loop_
_publ_author_name
'Mazej, Zoran'
'Goreshnik, Evgeny'

_publ_section_title
;
 Fluoride ion donor properties of group 13 trifluorides (MF3, M = Al, Ga,
 In, Tl) and crystal structures of InF3&#x00B7;3SbF5, TlF3&#x00B7;3SbF5
 and TlF3&#x00B7;AsF5&#x00B7;2HF
;
_journal_issue 12
_journal_name_full 'New Journal of Chemistry'
_journal_page_first 2806
_journal_paper_doi 10.1039/c0nj00514b
_journal_volume 34
_journal_year 2010
_chemical_formula_moiety 'F18 Sb3 Tl'
_chemical_formula_sum 'F18 Sb3 Tl'
_chemical_formula_weight 911.62
_chemical_name_systematic
;
?
;
_space_group_IT_number 147
_symmetry_cell_setting trigonal
_symmetry_Int_Tables_number 147
_symmetry_space_group_name_Hall '-P 3'
_symmetry_space_group_name_H-M 'P -3'
_atom_sites_solution_hydrogens geom
_atom_sites_solution_primary direct
_atom_sites_solution_secondary difmap
_audit_creation_method SHELXL-97
_cell_angle_alpha 90.00
_cell_angle_beta 90.00
_cell_angle_gamma 120.00
_cell_formula_units_Z 2
_cell_length_a 9.408(16)
_cell_length_b 9.408(16)
_cell_length_c 8.597(14)
_cell_measurement_reflns_used 77
_cell_measurement_temperature 200(2)
_cell_measurement_theta_max 28.6986
_cell_measurement_theta_min 2.3681
_cell_volume 659.0(19)
_computing_cell_refinement 'CrystalClear (Rigaku Corp., 2000)'
_computing_data_collection 'CrystalClear (Rigaku Corp., 2000)'
_computing_data_reduction 'CrystalClear (Rigaku Corp., 2000)'
_computing_structure_refinement 'SHELXL-97 (Sheldrick, 1997)'
_computing_structure_solution
;
SIR92 (Altomare, et. al. 1994)
;
_diffrn_ambient_temperature 200.0
_diffrn_detector_area_resol_mean 14.7059
_diffrn_measured_fraction_theta_full 0.923
_diffrn_measured_fraction_theta_max 0.98
_diffrn_measurement_details
;
scan:
Number of images: 133
Slice: 0.1000 - 40.0000
Image width: 0.3000
Exp time: 15.0000
Rotation axis: Omega
Omega: 0.0000
Chi: 90.0000
Phi: 0.0000
XTD: 50.1258
2theta: 20.0995
scan:
Number of images: 600
Slice: -90.0000 - 90.0000
Image width: 0.3000
Exp time: 15.0000
Rotation axis: Phi
Omega: 0.0000
Chi: 0.0000
Phi: 0.0000
XTD: 50.1258
2theta: 20.0995
;
_diffrn_measurement_device
;
Mercury CCD (2x2 bin mode)
;
_diffrn_measurement_device_details
;
AFC7: Eulerian 3-circle
;
_diffrn_measurement_method dtprofit.ref
_diffrn_radiation_detector CCD
_diffrn_radiation_monochromator 'Graphite Monochromator'
_diffrn_radiation_source 'fine-focus sealed tube'
_diffrn_radiation_type 'Mo K\a'
_diffrn_radiation_wavelength 0.7107
_diffrn_reflns_av_R_equivalents 0.03330
_diffrn_reflns_av_sigmaI/netI 0.073
_diffrn_reflns_limit_h_max 9
_diffrn_reflns_limit_h_min -12
_diffrn_reflns_limit_k_max 12
_diffrn_reflns_limit_k_min -5
_diffrn_reflns_limit_l_max 11
_diffrn_reflns_limit_l_min -11
_diffrn_reflns_number 2936
_diffrn_reflns_reduction_process 'Lp corrections applied'
_diffrn_reflns_theta_full 28.73
_diffrn_reflns_theta_max 27.66
_diffrn_reflns_theta_min 2.37
_diffrn_source_current 30.0000
_diffrn_source_power 1.5000
_diffrn_source_voltage 50.0000
_exptl_absorpt_coefficient_mu 18.480
_exptl_absorpt_correction_T_max 0.1600
_exptl_absorpt_correction_T_min 0.0445
_exptl_absorpt_correction_type multi-scan
_exptl_crystal_colour colourless
_exptl_crystal_density_diffrn 4.594
_exptl_crystal_density_method 'not measured'
_exptl_crystal_description block
_exptl_crystal_F_000 792
_exptl_crystal_size_max 0.20
_exptl_crystal_size_mid 0.15
_exptl_crystal_size_min 0.10
_refine_diff_density_max 4.963
_refine_diff_density_min -2.878
_refine_diff_density_rms 0.412
_refine_ls_extinction_method none
_refine_ls_goodness_of_fit_ref 1.137
_refine_ls_hydrogen_treatment mixed
_refine_ls_matrix_type full
_refine_ls_number_parameters 67
_refine_ls_number_reflns 1058
_refine_ls_number_restraints 0
_refine_ls_restrained_S_all 1.137
_refine_ls_R_factor_all 0.0450
_refine_ls_R_factor_gt 0.0407
_refine_ls_shift/su_max 0.000
_refine_ls_shift/su_mean 0.000
_refine_ls_structure_factor_coef Fsqd
_refine_ls_weighting_details 'calc w=1/[\s^2^(Fo^2^)+(0.0511P)^2^+1.3977P] where P=(Fo^2^+2Fc^2^)/3'
_refine_ls_weighting_scheme calc
_refine_ls_wR_factor_gt 0.0938
_refine_ls_wR_factor_ref 0.0972
_reflns_number_gt 957
_reflns_number_total 1058
_reflns_threshold_expression >2sigma(I)
_cod_data_source_file c0nj00514b.txt
_cod_data_source_block TlF3_3SbF5
_cod_depositor_comments
;
The following automatic conversions were performed:

'_exptl_absorpt_correction_type' value 'Multi-scan' changed to
'multi-scan' according to
/home/saulius/struct/CIF-dictionaries/cif_core.dic dictionary named
'cif_core.dic' version 2.4.2 from 2011-04-26.

Automatic conversion script
Id: cif_fix_values 1891 2012-01-12 08:04:46Z andrius 
;
_cod_original_sg_symbol_H-M P-3
_cod_database_code 7053682

loop_
_symmetry_equiv_pos_as_xyz
'x, y, z'
'-y, x-y, z'
'-x+y, -x, z'
'-x, -y, -z'
'y, -x+y, -z'
'x-y, x, -z'

loop_
_atom_site_label
_atom_site_type_symbol
_atom_site_fract_x
_atom_site_fract_y
_atom_site_fract_z
_atom_site_U_iso_or_equiv
_atom_site_adp_type
_atom_site_occupancy
_atom_site_symmetry_multiplicity
_atom_site_calc_flag
_atom_site_refinement_flags
Tl1 Tl 0.6667 0.3333 0.42734(7) 0.01656(19) Uani 1 3 d S
Sb2 Sb 0.34432(7) 0.36364(7) 0.24005(7) 0.01747(19) Uani 1 1 d .
F3 F 0.8612(6) 0.3899(6) 0.5964(6) 0.0208(11) Uani 1 1 d .
F4 F 0.3200(7) 0.2109(6) 0.0943(7) 0.0265(12) Uani 1 1 d .
F5 F 0.3899(7) 0.5278(7) 0.1002(7) 0.0271(12) Uani 1 1 d .
F6 F 0.8798(7) 0.6435(7) 0.4046(7) 0.0287(13) Uani 1 1 d .
F7 F 0.1250(6) 0.2904(7) 0.2668(7) 0.0302(13) Uani 1 1 d .
F8 F 0.5823(6) 0.4482(6) 0.2544(6) 0.0204(11) Uani 1 1 d .

loop_
_atom_site_aniso_label
_atom_site_aniso_U_11
_atom_site_aniso_U_22
_atom_site_aniso_U_33
_atom_site_aniso_U_23
_atom_site_aniso_U_13
_atom_site_aniso_U_12
Tl1 0.0158(2) 0.0158(2) 0.0181(3) 0.000 0.000 0.00790(11)
Sb2 0.0178(3) 0.0174(3) 0.0188(3) -0.0018(2) -0.0022(2) 0.0100(2)
F3 0.015(2) 0.020(2) 0.025(3) 0.002(2) -0.002(2) 0.007(2)
F4 0.037(3) 0.020(3) 0.025(3) -0.008(2) -0.003(3) 0.016(2)
F5 0.029(3) 0.026(3) 0.031(3) 0.006(2) 0.000(3) 0.017(3)
F6 0.028(3) 0.040(3) 0.028(3) -0.004(3) 0.004(2) 0.025(3)
F7 0.017(3) 0.035(3) 0.030(3) -0.006(3) -0.001(2) 0.007(2)
F8 0.014(2) 0.023(3) 0.028(3) 0.001(2) -0.001(2) 0.011(2)

loop_
_atom_type_symbol
_atom_type_description
_atom_type_scat_dispersion_real
_atom_type_scat_dispersion_imag
_atom_type_scat_source
Tl Tl -2.8358 9.6688 'International Tables Vol C Tables 4.2.6.8 and 6.1.1.4'
Sb Sb -0.5866 1.5461 'International Tables Vol C Tables 4.2.6.8 and 6.1.1.4'
F F 0.0171 0.0103 'International Tables Vol C Tables 4.2.6.8 and 6.1.1.4'

loop_
_geom_angle_atom_site_label_1
_geom_angle_atom_site_label_2
_geom_angle_atom_site_label_3
_geom_angle
_geom_angle_site_symmetry_1
_geom_angle_site_symmetry_3
F3 Tl1 F3 80.6(2) . 3_665
F3 Tl1 F3 80.6(2) . 2_655
F3 Tl1 F3 80.6(2) 3_665 2_655
F3 Tl1 F8 84.4(2) . 3_665
F3 Tl1 F8 142.38(19) 3_665 3_665
F3 Tl1 F8 130.6(2) 2_655 3_665
F3 Tl1 F8 130.6(2) . 2_655
F3 Tl1 F8 84.4(2) 3_665 2_655
F3 Tl1 F8 142.38(19) 2_655 2_655
F8 Tl1 F8 79.6(2) 3_665 2_655
F3 Tl1 F8 142.38(19) . .
F3 Tl1 F8 130.6(2) 3_665 .
F3 Tl1 F8 84.4(2) 2_655 .
F8 Tl1 F8 79.6(2) 3_665 .
F8 Tl1 F8 79.6(2) 2_655 .
F3 Tl1 F6 70.27(18) . 3_665
F3 Tl1 F6 72.15(18) 3_665 3_665
F3 Tl1 F6 142.6(2) 2_655 3_665
F8 Tl1 F6 70.32(18) 3_665 3_665
F8 Tl1 F6 60.29(17) 2_655 3_665
F8 Tl1 F6 132.9(2) . 3_665
F3 Tl1 F6 72.15(18) . .
F3 Tl1 F6 142.6(2) 3_665 .
F3 Tl1 F6 70.27(19) 2_655 .
F8 Tl1 F6 60.29(17) 3_665 .
F8 Tl1 F6 132.9(2) 2_655 .
F8 Tl1 F6 70.32(18) . .
F6 Tl1 F6 119.44(4) 3_665 .
F3 Tl1 F6 142.6(2) . 2_655
F3 Tl1 F6 70.27(19) 3_665 2_655
F3 Tl1 F6 72.15(18) 2_655 2_655
F8 Tl1 F6 132.9(2) 3_665 2_655
F8 Tl1 F6 70.32(18) 2_655 2_655
F8 Tl1 F6 60.29(17) . 2_655
F6 Tl1 F6 119.44(4) 3_665 2_655
F6 Tl1 F6 119.44(4) . 2_655
F5 Sb2 F4 95.6(3) . .
F5 Sb2 F7 98.3(3) . .
F4 Sb2 F7 96.6(3) . .
F5 Sb2 F6 164.0(3) . 2_655
F4 Sb2 F6 92.2(3) . 2_655
F7 Sb2 F6 94.7(3) . 2_655
F5 Sb2 F8 87.8(2) . .
F4 Sb2 F8 91.8(2) . .
F7 Sb2 F8 169.1(2) . .
F6 Sb2 F8 78.0(2) 2_655 .
F5 Sb2 F3 86.4(3) . 5_566
F4 Sb2 F3 174.5(2) . 5_566
F7 Sb2 F3 88.1(2) . 5_566
F6 Sb2 F3 84.7(3) 2_655 5_566
F8 Sb2 F3 83.2(2) . 5_566
Sb2 F3 Tl1 156.7(3) 6_656 .
Sb2 F6 Tl1 104.3(2) 3_665 .
Sb2 F8 Tl1 117.3(2) . .

loop_
_geom_bond_atom_site_label_1
_geom_bond_atom_site_label_2
_geom_bond_distance
_geom_bond_site_symmetry_2
Tl1 F3 2.184(6) .
Tl1 F3 2.184(6) 3_665
Tl1 F3 2.184(6) 2_655
Tl1 F8 2.205(6) 3_665
Tl1 F8 2.205(6) 2_655
Tl1 F8 2.205(6) .
Tl1 F6 2.593(8) 3_665
Tl1 F6 2.593(8) .
Tl1 F6 2.593(8) 2_655
Sb2 F5 1.831(6) .
Sb2 F4 1.833(6) .
Sb2 F7 1.834(6) .
Sb2 F6 1.894(6) 2_655
Sb2 F8 1.970(6) .
Sb2 F3 1.977(6) 5_566
F3 Sb2 1.977(6) 6_656
F6 Sb2 1.894(6) 3_665
